data_1511463
loop_
_publ_author_name
'Schulz, A.'
'Mayer, P.'
'Piotrowski, H.'
'Klapoetke, T.M.'
'Davidge, K.'
'Aubauer, C.'

_publ_section_title
;
 Crystal structures of the phosphorus-boron adducts n-Pr3 P . B Br3 and I3
 P . B Br3
;
_journal_name_full 'Zeitschrift fuer Anorganische und Allgemeine Chemie'
_journal_page_first 2373
_journal_page_last 2378
_journal_paper_doi 10.1002/1521-3749(200011)626:11<2373::AID-ZAAC2373>3.0.CO;2-D
_journal_volume 626
_journal_year 2000
_chemical_formula_sum 'B Br3 I3 P'
_chemical_name_systematic '(P I3) (B Br3)'
_space_group_IT_number 62
_symmetry_space_group_name_Hall '-P 2ac 2n'
_symmetry_space_group_name_H-M 'P n m a'
_cell_angle_alpha 90
_cell_angle_beta 90
_cell_angle_gamma 90
_cell_formula_units_Z 4
_cell_length_a 12.7613
_cell_length_b 11.4271
_cell_length_c 7.3728
_cell_volume 1075.136
_citation_journal_id_ASTM ZAACAB
_cod_data_source_file boron0-1_90.cif
_cod_data_source_block B1Br3I3P1
_cod_original_formula_sum 'B1 Br3 I3 P1'
_cod_database_code 1511463

loop_
_symmetry_equiv_pos_as_xyz
x,y,z
-x+1/2,-y,z+1/2
x+1/2,-y+1/2,-z+1/2
-x,y+1/2,-z
-x,-y,-z
x-1/2,y,-z-1/2
-x-1/2,y-1/2,z-1/2
x,-y-1/2,z

loop_
_atom_site_label
_atom_site_type_symbol
_atom_site_fract_x
_atom_site_fract_y
_atom_site_fract_z
_atom_site_occupancy
_atom_site_U_iso_or_equiv
I1 I-1 0.74053 0.08108 0.088 1 0.0
I2 I-1 0.48703 0.25 0.19463 1 0.0
B1 B+3 0.6019 0.25 -0.2557 1 0.0
P1 P+3 0.63995 0.25 0.0083 1 0.0
Br2 Br-1 0.73912 0.25 -0.38623 1 0.0
Br1 Br-1 0.52092 0.39646 -0.29379 1 0.0
